data_4309540
loop_
_publ_author_name
'Ramasamy Pothiraja'
'Malaichamy Sathiyendiran'
'Ray J. Butcher'
'Ramaswamy Murugavel'

_publ_section_title
;
Non-Interpenetrating Transition Metal Diorganophosphate 2-Dimensional
Rectangular Grids from Their 1-Dimensional Wires: Structural
Transformations under Mild Conditions
;
_journal_name_full 'Inorganic Chemistry'
_journal_page_first 6314
_journal_page_last 6323
_journal_paper_doi 10.1021/ic050742z
_journal_volume 44
_journal_year 2005
_chemical_formula_sum 'C10 H14 N2 O8 P2'
_chemical_formula_weight 352.17
_chemical_name_systematic
;
 ?
;
_space_group_IT_number 14
_symmetry_cell_setting monoclinic
_symmetry_space_group_name_Hall '-P 2ybc'
_symmetry_space_group_name_H-M 'P 1 21/c 1'
_atom_sites_solution_hydrogens geom
_atom_sites_solution_primary direct
_atom_sites_solution_secondary difmap
_audit_creation_method SHELXL-97
_cell_angle_alpha 90.00
_cell_angle_beta 98.55(2)
_cell_angle_gamma 90.00
_cell_formula_units_Z 2
_cell_length_a 4.67400(10)
_cell_length_b 18.036(8)
_cell_length_c 8.161(2)
_cell_measurement_temperature 133(2)
_cell_volume 680.3(3)
_computing_structure_refinement 'SHELXL-97 (Sheldrick, 1997)'
_diffrn_ambient_temperature 133(2)
_diffrn_measured_fraction_theta_full 0.993
_diffrn_measured_fraction_theta_max 0.993
_diffrn_radiation_monochromator graphite
_diffrn_radiation_source 'fine-focus sealed tube'
_diffrn_radiation_type MoK\a
_diffrn_radiation_wavelength 0.71073
_diffrn_reflns_av_R_equivalents 0.0377
_diffrn_reflns_av_sigmaI/netI 0.0176
_diffrn_reflns_limit_h_max 5
_diffrn_reflns_limit_h_min -5
_diffrn_reflns_limit_k_max 21
_diffrn_reflns_limit_k_min -21
_diffrn_reflns_limit_l_max 9
_diffrn_reflns_limit_l_min -9
_diffrn_reflns_number 6793
_diffrn_reflns_theta_full 24.67
_diffrn_reflns_theta_max 24.67
_diffrn_reflns_theta_min 2.26
_exptl_absorpt_coefficient_mu 0.365
_exptl_crystal_colour colourless
_exptl_crystal_density_diffrn 1.719
_exptl_crystal_density_method 'not measured'
_exptl_crystal_description plates
_exptl_crystal_F_000 364
_exptl_crystal_size_max 0.3
_exptl_crystal_size_mid 0.2
_exptl_crystal_size_min 0.2
_refine_diff_density_max 0.249
_refine_diff_density_min -0.343
_refine_diff_density_rms 0.049
_refine_ls_extinction_method none
_refine_ls_goodness_of_fit_ref 1.089
_refine_ls_hydrogen_treatment mixed
_refine_ls_matrix_type full
_refine_ls_number_parameters 128
_refine_ls_number_reflns 1157
_refine_ls_number_restraints 0
_refine_ls_restrained_S_all 1.089
_refine_ls_R_factor_all 0.0283
_refine_ls_R_factor_gt 0.0258
_refine_ls_shift/su_max 0.001
_refine_ls_shift/su_mean 0.000
_refine_ls_structure_factor_coef Fsqd
_refine_ls_weighting_details 'calc w=1/[\s^2^(Fo^2^)+(0.0306P)^2^+0.4738P] where P=(Fo^2^+2Fc^2^)/3'
_refine_ls_weighting_scheme calc
_refine_ls_wR_factor_gt 0.0656
_refine_ls_wR_factor_ref 0.0671
_reflns_number_gt 1079
_reflns_number_total 1157
_reflns_threshold_expression >2sigma(I)
_cod_data_source_file ic050742zsi20050511_053247_5.cif
_cod_data_source_block mur60(Compound7,Organic_phosphate)
_cod_original_cell_volume 680.4(4)
_cod_database_code 4309540

loop_
_symmetry_equiv_pos_as_xyz
'x, y, z'
'-x, y+1/2, -z+1/2'
'-x, -y, -z'
'x, -y-1/2, z-1/2'

loop_
_atom_site_label
_atom_site_type_symbol
_atom_site_fract_x
_atom_site_fract_y
_atom_site_fract_z
_atom_site_U_iso_or_equiv
_atom_site_adp_type
_atom_site_occupancy
_atom_site_symmetry_multiplicity
_atom_site_calc_flag
_atom_site_refinement_flags
_atom_site_disorder_assembly
_atom_site_disorder_group
P1 P 0.36453(8) 0.68866(2) 0.96021(5) 0.01323(16) Uani 1 1 d . . .
O2 O 0.6080(3) 0.74770(7) 0.95851(18) 0.0280(3) Uani 1 1 d . . .
O3 O 0.4739(2) 0.61474(6) 1.02662(14) 0.0204(3) Uani 1 1 d . . .
O1 O 0.2286(3) 0.67458(7) 0.77564(15) 0.0240(3) Uani 1 1 d . . .
O4 O 0.1386(2) 0.72372(7) 1.05043(14) 0.0186(3) Uani 1 1 d . . .
N1 N 0.9112(3) 0.56659(8) 1.22226(17) 0.0153(3) Uani 1 1 d . . .
C1 C 1.0594(4) 0.61300(9) 1.3315(2) 0.0173(4) Uani 1 1 d . . .
C2 C 1.2927(4) 0.58840(9) 1.4407(2) 0.0164(3) Uani 1 1 d . . .
C3 C 1.3764(3) 0.51424(9) 1.43948(18) 0.0128(3) Uani 1 1 d . . .
C4 C 1.2195(4) 0.46742(9) 1.3221(2) 0.0181(4) Uani 1 1 d . . .
C5 C 0.9869(4) 0.49521(9) 1.2154(2) 0.0185(4) Uani 1 1 d . . .
H1B H 0.994(4) 0.6639(11) 1.329(2) 0.018(5) Uiso 1 1 d . . .
H4B H 1.265(4) 0.4150(12) 1.314(2) 0.022(5) Uiso 1 1 d . . .
H5B H 0.867(4) 0.4645(10) 1.138(2) 0.019(5) Uiso 1 1 d . . .
H2B H 1.386(4) 0.6218(12) 1.513(3) 0.026(5) Uiso 1 1 d . . .
H1A H 0.741(5) 0.5856(14) 1.145(3) 0.047(7) Uiso 1 1 d . . .
H1 H 0.220(5) 0.7096(14) 0.720(3) 0.038(7) Uiso 1 1 d . . .
H2 H 0.771(6) 0.7320(17) 0.990(3) 0.060(9) Uiso 1 1 d . . .

loop_
_atom_site_aniso_label
_atom_site_aniso_U_11
_atom_site_aniso_U_22
_atom_site_aniso_U_33
_atom_site_aniso_U_23
_atom_site_aniso_U_13
_atom_site_aniso_U_12
P1 0.0107(2) 0.0139(2) 0.0145(2) 0.00057(15) 0.00008(16) 0.00064(15)
O2 0.0122(6) 0.0188(6) 0.0529(9) 0.0058(6) 0.0041(6) 0.0006(5)
O3 0.0163(6) 0.0183(6) 0.0245(6) 0.0023(5) -0.0045(5) 0.0004(5)
O1 0.0414(8) 0.0169(6) 0.0128(6) 0.0015(5) 0.0006(5) 0.0001(5)
O4 0.0136(6) 0.0243(6) 0.0176(6) -0.0047(5) 0.0011(5) -0.0002(5)
N1 0.0130(7) 0.0192(7) 0.0138(7) 0.0038(5) 0.0019(5) -0.0001(5)
C1 0.0200(9) 0.0160(8) 0.0161(8) 0.0009(6) 0.0028(6) 0.0024(7)
C2 0.0188(8) 0.0164(8) 0.0135(8) -0.0016(6) 0.0005(6) -0.0002(6)
C3 0.0113(8) 0.0173(8) 0.0105(8) 0.0016(6) 0.0041(6) -0.0010(6)
C4 0.0182(8) 0.0143(8) 0.0205(9) -0.0007(6) -0.0014(6) 0.0007(6)
C5 0.0175(8) 0.0181(8) 0.0184(8) -0.0004(7) -0.0019(7) -0.0027(7)

loop_
_atom_type_symbol
_atom_type_description
_atom_type_scat_dispersion_real
_atom_type_scat_dispersion_imag
_atom_type_scat_source
C C 0.0033 0.0016 'International Tables Vol C Tables 4.2.6.8 and 6.1.1.4'
H H 0.0000 0.0000 'International Tables Vol C Tables 4.2.6.8 and 6.1.1.4'
N N 0.0061 0.0033 'International Tables Vol C Tables 4.2.6.8 and 6.1.1.4'
O O 0.0106 0.0060 'International Tables Vol C Tables 4.2.6.8 and 6.1.1.4'
P P 0.1023 0.0942 'International Tables Vol C Tables 4.2.6.8 and 6.1.1.4'

loop_
_geom_angle_atom_site_label_1
_geom_angle_atom_site_label_2
_geom_angle_atom_site_label_3
_geom_angle
_geom_angle_site_symmetry_1
_geom_angle_site_symmetry_3
_geom_angle_publ_flag
O3 P1 O4 114.88(7) . . ?
O3 P1 O2 113.58(7) . . ?
O4 P1 O2 106.37(7) . . ?
O3 P1 O1 105.74(7) . . ?
O4 P1 O1 108.86(7) . . ?
O2 P1 O1 107.11(8) . . ?
C1 N1 C5 121.05(15) . . ?
N1 C1 C2 120.79(16) . . ?
C1 C2 C3 120.08(15) . . ?
C2 C3 C4 117.69(14) . . ?
C2 C3 C3 121.00(18) . 3_868 ?
C4 C3 C3 121.31(18) . 3_868 ?
C5 C4 C3 119.70(15) . . ?
N1 C5 C4 120.68(16) . . ?

loop_
_geom_bond_atom_site_label_1
_geom_bond_atom_site_label_2
_geom_bond_distance
_geom_bond_site_symmetry_2
_geom_bond_publ_flag
P1 O3 1.5000(13) . ?
P1 O4 1.5126(12) . ?
P1 O2 1.5602(13) . ?
P1 O1 1.5661(14) . ?
N1 C1 1.338(2) . ?
N1 C5 1.338(2) . ?
C1 C2 1.375(2) . ?
C2 C3 1.394(2) . ?
C3 C4 1.400(2) . ?
C3 C3 1.495(3) 3_868 ?
C4 C5 1.382(2) . ?
